data_7134105
loop_
_publ_author_name
'Sah, Pooja'
'Kapur, Manmohan'

_publ_section_title
;
 Palladium-Catalyzed Distal \g&#x2212; and \e&#x2212;Benzylation,
 Allylation and Allenylation of Enones
;
_journal_name_full 'Chemical Communications'
_journal_paper_doi 10.1039/D4CC05607H
_journal_year 2025
_chemical_absolute_configuration unk
_chemical_formula_moiety 'C15 H13 N O3'
_chemical_formula_sum 'C15 H13 N O3'
_chemical_formula_weight 255.26
_space_group_crystal_system monoclinic
_space_group_IT_number 7
_space_group_name_Hall 'P -2yc'
_space_group_name_H-M_alt 'P 1 c 1'
_atom_sites_solution_hydrogens mixed
_atom_sites_solution_primary dual
_audit_creation_date 2024-02-27
_audit_creation_method
;
Olex2 1.5
(compiled 2023.08.24 svn.re1ec1418 for OlexSys, GUI svn.r6817)
;
_audit_update_record
;
2024-03-26 deposited with the CCDC.	2024-12-29 downloaded from the CCDC.
;
_cell_angle_alpha 90
_cell_angle_beta 95.579(17)
_cell_angle_gamma 90
_cell_formula_units_Z 2
_cell_length_a 6.151(3)
_cell_length_b 14.019(7)
_cell_length_c 7.211(3)
_cell_measurement_reflns_used 1420
_cell_measurement_temperature 99.00
_cell_measurement_theta_max 30.244
_cell_measurement_theta_min 2.906
_cell_volume 618.9(5)
_computing_cell_refinement 'SAINT V8.40B (?, 2016)'
_computing_data_reduction 'SAINT V8.40B (?, 2016)'
_computing_molecular_graphics 'Olex2 1.5 (Dolomanov et al., 2009)'
_computing_publication_material 'Olex2 1.5 (Dolomanov et al., 2009)'
_computing_structure_refinement 'SHELXL 2018/3 (Sheldrick, 2015)'
_computing_structure_solution 'SHELXT 2018/2 (Sheldrick, 2018)'
_diffrn_ambient_temperature 99.00
_diffrn_measured_fraction_theta_full 0.998
_diffrn_measured_fraction_theta_max 0.991
_diffrn_measurement_device_type 'Bruker APEX-II CCD'
_diffrn_measurement_method '\f and \w scans'
_diffrn_radiation_type MoK\a
_diffrn_radiation_wavelength 0.71073
_diffrn_reflns_av_R_equivalents 0.1178
_diffrn_reflns_av_unetI/netI 0.1445
_diffrn_reflns_Laue_measured_fraction_full 0.998
_diffrn_reflns_Laue_measured_fraction_max 0.991
_diffrn_reflns_limit_h_max 6
_diffrn_reflns_limit_h_min -8
_diffrn_reflns_limit_k_max 19
_diffrn_reflns_limit_k_min -19
_diffrn_reflns_limit_l_max 10
_diffrn_reflns_limit_l_min -9
_diffrn_reflns_number 10262
_diffrn_reflns_point_group_measured_fraction_full 0.876
_diffrn_reflns_point_group_measured_fraction_max 0.807
_diffrn_reflns_theta_full 25.242
_diffrn_reflns_theta_max 30.244
_diffrn_reflns_theta_min 2.906
_diffrn_source_current 1.0
_diffrn_source_power 0.05
_diffrn_source_voltage 50.0
_diffrn_standards_number 0
_exptl_absorpt_coefficient_mu 0.096
_exptl_absorpt_correction_T_max 0.7460
_exptl_absorpt_correction_T_min 0.4578
_exptl_absorpt_correction_type multi-scan
_exptl_absorpt_process_details
;
SADABS-2016/2 (Bruker,2016/2) was used for absorption correction.
wR2(int) was 0.1433 before and 0.1010 after correction.
The Ratio of minimum to maximum transmission is 0.6137.
The \l/2 correction factor is Not present.
;
_exptl_crystal_colour 'clear yellowish yellow'
_exptl_crystal_colour_lustre clear
_exptl_crystal_colour_modifier yellowish
_exptl_crystal_colour_primary yellow
_exptl_crystal_density_diffrn 1.370
_exptl_crystal_description block
_exptl_crystal_F_000 268
_exptl_crystal_size_max 0.23
_exptl_crystal_size_mid 0.216
_exptl_crystal_size_min 0.189
_refine_diff_density_max 0.312
_refine_diff_density_min -0.276
_refine_diff_density_rms 0.057
_refine_ls_abs_structure_details
;
 Flack x determined using 487 quotients [(I+)-(I-)]/[(I+)+(I-)]
 (Parsons, Flack and Wagner, Acta Cryst. B69 (2013) 249-259).
;
_refine_ls_abs_structure_Flack -1.7(10)
_refine_ls_extinction_method none
_refine_ls_goodness_of_fit_ref 1.024
_refine_ls_hydrogen_treatment mixed
_refine_ls_matrix_type full
_refine_ls_number_parameters 235
_refine_ls_number_reflns 2984
_refine_ls_number_restraints 274
_refine_ls_restrained_S_all 1.013
_refine_ls_R_factor_all 0.1289
_refine_ls_R_factor_gt 0.0684
_refine_ls_shift/su_max 0.000
_refine_ls_shift/su_mean 0.000
_refine_ls_structure_factor_coef Fsqd
_refine_ls_weighting_details 'w=1/[\s^2^(Fo^2^)+0.1485P] where P=(Fo^2^+2Fc^2^)/3'
_refine_ls_weighting_scheme calc
_refine_ls_wR_factor_gt 0.1446
_refine_ls_wR_factor_ref 0.1762
_reflns_Friedel_coverage 0.620
_reflns_Friedel_fraction_full 0.751
_reflns_Friedel_fraction_max 0.621
_reflns_number_gt 1775
_reflns_number_total 2984
_reflns_threshold_expression 'I > 2\s(I)'
_cod_data_source_file d4cc05607h2.cif
_cod_data_source_block PO_04NO
_cod_depositor_comments
;
The following automatic conversions were performed:

data item '_atom_sites_solution_primary' value 'DUAL' was changed to
'dual' in accordance with the
/home/data/users/saulius/crontab/automatic-downloads/rss-feeds/RSC/lib/dictionaries/cif_core.dic
dictionary named 'cif_core.dic' version 2.4.2 last updated on
2011-04-26.

Automatic conversion script
Id: cif_fix_values 8170 2020-07-09 18:12:32Z antanas 
;
_cod_database_code 7134105
_shelx_shelxl_version_number 2018/3
_shelx_space_group_comment
;
The symmetry employed for this shelxl refinement is uniquely defined
by the following loop, which should always be used as a source of
symmetry information in preference to the above space-group names.
They are only intended as comments.
;
_shelx_estimated_absorpt_t_max 0.982
_shelx_estimated_absorpt_t_min 0.978
_olex2_refinement_description
;
1. Fixed Uiso
 At 1.2 times of:
  All C(H) groups, All C(H,H) groups
2. Restrained distances
 C13-C14 \\sim C13A-C12A
 with sigma of 0.02
 C15-C10 \\sim C11A-C10
 with sigma of 0.02
 C15-C14 \\sim C11A-C12A
 with sigma of 0.02
 C11-C12 \\sim C15A-C14A
 with sigma of 0.02
 C10-C11 \\sim C10-C15A
 with sigma of 0.02
 C15-C13 \\sim C11A-C13A
 with sigma of 0.04
 C13-C12 \\sim C13A-C14A
 with sigma of 0.02
 C11-C13 \\sim C15A-C13A
 with sigma of 0.04
 C10-C14 \\sim C10-C12A
 with sigma of 0.04
 C10-C12 \\sim C10-C14A
 with sigma of 0.04
 C14-C12 \\sim C12A-C14A
 with sigma of 0.04
 C14-O3 \\sim C12A-O1A
 with sigma of 0.04
 C12-O3 \\sim C14A-O1A
 with sigma of 0.04
 C13-O3 \\sim C13A-O1A
 with sigma of 0.02
3. Uiso/Uaniso restraints and constraints
All non-hydrogen atoms have similar U: within 2A with sigma of 0.002 and sigma
for terminal atoms of 0.004 within 2A
4. Others
 Sof(H10A)=Sof(C11A)=Sof(H11A)=Sof(H11B)=Sof(C15A)=Sof(H15C)=Sof(C13A)=
 Sof(C12A)=Sof(H12A)=Sof(H12B)=Sof(C14A)=Sof(H14C)=Sof(O1A)=1-FVAR(1)
 Sof(C15)=Sof(H15B)=Sof(H15A)=Sof(H10)=Sof(C11)=Sof(H11)=Sof(C13)=Sof(C14)=
 Sof(H14A)=Sof(H14B)=Sof(C12)=Sof(H12)=Sof(O3)=FVAR(1)
5.a Ternary CH refined with riding coordinates:
 C10(H10A), C10(H10)
5.b Secondary CH2 refined with riding coordinates:
 C15(H15B,H15A), C14(H14A,H14B), C11A(H11A,H11B), C12A(H12A,H12B)
5.c Aromatic/amide H refined with riding coordinates:
 C5(H5), C3(H3), C6(H6), C2(H2), C11(H11), C12(H12), C15A(H15C), C14A(H14C)
;
_olex2_submission_original_sample_id PO_04NO
_olex2_submission_special_instructions 'No special instructions were received'

loop_
_space_group_symop_operation_xyz
'x, y, z'
'x, -y, z+1/2'

loop_
_atom_site_label
_atom_site_type_symbol
_atom_site_fract_x
_atom_site_fract_y
_atom_site_fract_z
_atom_site_U_iso_or_equiv
_atom_site_adp_type
_atom_site_occupancy
_atom_site_site_symmetry_order
_atom_site_calc_flag
_atom_site_refinement_flags_posn
_atom_site_refinement_flags_adp
_atom_site_refinement_flags_occupancy
_atom_site_disorder_assembly
_atom_site_disorder_group
O2 O 0.8141(6) 0.3837(3) 0.1768(5) 0.0427(9) Uani 1 1 d . U . . .
O1 O 1.0504(6) 0.4755(3) 0.0659(5) 0.0425(9) Uani 1 1 d . U . . .
N1 N 0.8812(6) 0.4627(3) 0.1386(5) 0.0338(8) Uani 1 1 d . U . . .
C4 C 0.5232(8) 0.7035(3) 0.2804(6) 0.0276(7) Uani 1 1 d . U . . .
C7 C 0.4061(7) 0.7893(4) 0.3384(6) 0.0290(7) Uani 1 1 d . U . . .
C5 C 0.4498(7) 0.6121(3) 0.3149(6) 0.0287(8) Uani 1 1 d . U . . .
H5 H 0.319663 0.604224 0.374234 0.034 Uiso 1 1 calc R U . . .
C3 C 0.7108(7) 0.7132(4) 0.1873(6) 0.0302(8) Uani 1 1 d . U . . .
H3 H 0.759060 0.775169 0.157182 0.036 Uiso 1 1 calc R U . . .
C6 C 0.5620(7) 0.5326(4) 0.2649(6) 0.0296(8) Uani 1 1 d . U . . .
H6 H 0.509914 0.470273 0.287508 0.035 Uiso 1 1 calc R U . . .
C8 C 0.4621(8) 0.8743(4) 0.2824(7) 0.0321(9) Uani 1 1 d . U . . .
C2 C 0.8262(7) 0.6353(3) 0.1386(6) 0.0301(8) Uani 1 1 d . U . . .
H2 H 0.954565 0.642809 0.076677 0.036 Uiso 1 1 calc R U . . .
C1 C 0.7533(7) 0.5460(4) 0.1806(6) 0.0301(7) Uani 1 1 d . U . . .
C9 C 0.5148(11) 0.9578(4) 0.2285(9) 0.0409(12) Uani 1 1 d . U . . .
C15 C 0.348(2) 0.7714(12) 0.679(2) 0.0317(10) Uani 0.572(10) 1 d D U P A 1
H15B H 0.431851 0.711062 0.691035 0.038 Uiso 0.572(10) 1 calc R U P A 1
H15A H 0.451721 0.824890 0.704507 0.038 Uiso 0.572(10) 1 calc R U P A 1
C10 C 0.2328(7) 0.7806(3) 0.4748(6) 0.0304(7) Uani 1 1 d D U . . .
H10A H 0.139506 0.724450 0.434724 0.037 Uiso 0.428(10) 1 calc R U P A 2
H10 H 0.145127 0.721587 0.444431 0.037 Uiso 0.572(10) 1 calc R U P A 1
C11 C 0.084(4) 0.8629(14) 0.470(3) 0.0318(9) Uani 0.572(10) 1 d D U P A 1
H11 H 0.043618 0.891312 0.351657 0.038 Uiso 0.572(10) 1 calc R U P A 1
C13 C 0.024(2) 0.8596(10) 0.7931(17) 0.0332(9) Uani 0.572(10) 1 d D U P A 1
C14 C 0.1783(16) 0.7727(7) 0.8219(14) 0.0320(9) Uani 0.572(10) 1 d D U P A 1
H14A H 0.254530 0.774871 0.949180 0.038 Uiso 0.572(10) 1 calc R U P A 1
H14B H 0.091128 0.713300 0.810166 0.038 Uiso 0.572(10) 1 calc R U P A 1
C12 C -0.0003(15) 0.9010(7) 0.6162(12) 0.0330(9) Uani 0.572(10) 1 d D U P A 1
H12 H -0.079959 0.958907 0.599678 0.040 Uiso 0.572(10) 1 calc R U P A 1
O3 O -0.0722(17) 0.8900(9) 0.9226(14) 0.0370(16) Uani 0.572(10) 1 d D U P A 1
C11A C 0.083(5) 0.8708(19) 0.455(4) 0.0318(10) Uani 0.428(10) 1 d D U P A 2
H11A H 0.171130 0.929583 0.477054 0.038 Uiso 0.428(10) 1 calc R U P A 2
H11B H 0.004345 0.873989 0.328926 0.038 Uiso 0.428(10) 1 calc R U P A 2
C15A C 0.324(3) 0.7626(16) 0.662(3) 0.0317(10) Uani 0.428(10) 1 d D U P A 2
H15C H 0.456316 0.727615 0.680480 0.038 Uiso 0.428(10) 1 calc R U P A 2
C13A C 0.048(3) 0.8468(14) 0.805(2) 0.0331(9) Uani 0.428(10) 1 d D U P A 2
C12A C -0.0789(19) 0.8606(10) 0.6028(15) 0.0329(9) Uani 0.428(10) 1 d D U P A 2
H12A H -0.174824 0.804922 0.572365 0.040 Uiso 0.428(10) 1 calc R U P A 2
H12B H -0.171945 0.918217 0.601988 0.040 Uiso 0.428(10) 1 calc R U P A 2
C14A C 0.235(2) 0.7914(10) 0.8082(19) 0.0326(10) Uani 0.428(10) 1 d D U P A 2
H14C H 0.303460 0.773193 0.926618 0.039 Uiso 0.428(10) 1 calc R U P A 2
O1A O -0.024(2) 0.8792(13) 0.9466(19) 0.0369(17) Uani 0.428(10) 1 d D U P A 2
H9A H 0.419(8) 0.983(4) 0.129(7) 0.033(14) Uiso 1 1 d . . . . .
H9B H 0.631(9) 0.993(4) 0.311(8) 0.051(17) Uiso 1 1 d . . . . .

loop_
_atom_site_aniso_label
_atom_site_aniso_U_11
_atom_site_aniso_U_22
_atom_site_aniso_U_33
_atom_site_aniso_U_23
_atom_site_aniso_U_13
_atom_site_aniso_U_12
O2 0.044(2) 0.041(2) 0.042(2) -0.0012(17) 0.0022(16) 0.0048(17)
O1 0.0378(19) 0.055(2) 0.036(2) -0.0077(17) 0.0077(15) 0.0067(17)
N1 0.0345(17) 0.0421(18) 0.0247(16) -0.0067(14) 0.0025(14) 0.0033(15)
C4 0.0295(14) 0.0342(15) 0.0193(13) 0.0008(13) 0.0028(12) -0.0003(13)
C7 0.0311(15) 0.0343(15) 0.0223(14) 0.0015(13) 0.0068(13) 0.0000(14)
C5 0.0289(16) 0.0358(17) 0.0213(16) -0.0001(15) 0.0026(14) -0.0012(15)
C3 0.0323(16) 0.0372(17) 0.0214(16) 0.0006(14) 0.0039(14) -0.0019(15)
C6 0.0314(16) 0.0352(17) 0.0218(16) -0.0010(14) 0.0014(14) -0.0011(15)
C8 0.0350(18) 0.037(2) 0.0263(18) 0.0029(16) 0.0111(16) 0.0026(17)
C2 0.0304(16) 0.0390(18) 0.0214(16) -0.0020(15) 0.0058(14) -0.0014(15)
C1 0.0309(14) 0.0378(15) 0.0214(14) -0.0037(13) 0.0016(12) 0.0010(13)
C9 0.046(3) 0.042(3) 0.037(3) 0.008(2) 0.017(2) 0.004(2)
C15 0.0340(19) 0.0345(19) 0.0273(17) 0.0029(16) 0.0057(16) 0.0008(17)
C10 0.0319(14) 0.0335(15) 0.0264(13) 0.0010(13) 0.0055(12) 0.0003(13)
C11 0.0325(17) 0.0352(19) 0.0283(17) 0.0020(17) 0.0060(16) 0.0009(17)
C13 0.0341(18) 0.0371(19) 0.0296(15) 0.0022(15) 0.0083(15) 0.0029(16)
C14 0.0339(19) 0.0356(19) 0.0274(16) 0.0018(16) 0.0072(15) 0.0007(16)
C12 0.0338(18) 0.0362(19) 0.0298(16) 0.0021(16) 0.0075(15) 0.0016(16)
O3 0.037(3) 0.044(3) 0.031(3) 0.003(2) 0.010(2) 0.010(3)
C11A 0.0325(18) 0.0352(19) 0.0284(17) 0.0019(17) 0.0064(16) 0.0009(17)
C15A 0.0339(19) 0.0344(19) 0.0275(17) 0.0026(16) 0.0061(16) 0.0009(17)
C13A 0.0343(18) 0.0370(19) 0.0291(16) 0.0026(15) 0.0080(15) 0.0024(16)
C12A 0.0335(18) 0.0364(19) 0.0297(16) 0.0017(16) 0.0070(16) 0.0019(16)
C14A 0.0345(19) 0.0359(19) 0.0281(16) 0.0021(16) 0.0067(16) 0.0015(17)
O1A 0.035(3) 0.045(3) 0.032(3) 0.003(3) 0.010(3) 0.009(3)

loop_
_atom_type_symbol
_atom_type_description
_atom_type_scat_dispersion_real
_atom_type_scat_dispersion_imag
_atom_type_scat_source
C C 0.0033 0.0016 'International Tables Vol C Tables 4.2.6.8 and 6.1.1.4'
H H 0.0000 0.0000 'International Tables Vol C Tables 4.2.6.8 and 6.1.1.4'
N N 0.0061 0.0033 'International Tables Vol C Tables 4.2.6.8 and 6.1.1.4'
O O 0.0106 0.0060 'International Tables Vol C Tables 4.2.6.8 and 6.1.1.4'

loop_
_geom_angle_atom_site_label_1
_geom_angle_atom_site_label_2
_geom_angle_atom_site_label_3
_geom_angle
_geom_angle_site_symmetry_1
_geom_angle_site_symmetry_3
_geom_angle_publ_flag
O2 N1 C1 118.6(4) . . ?
O1 N1 O2 123.3(4) . . ?
O1 N1 C1 118.1(4) . . ?
C5 C4 C7 121.5(4) . . ?
C5 C4 C3 118.3(4) . . ?
C3 C4 C7 120.2(4) . . ?
C4 C7 C10 120.5(4) . . ?
C8 C7 C4 120.0(4) . . ?
C8 C7 C10 119.4(4) . . ?
C4 C5 H5 119.3 . . ?
C6 C5 C4 121.3(4) . . ?
C6 C5 H5 119.3 . . ?
C4 C3 H3 119.3 . . ?
C2 C3 C4 121.3(4) . . ?
C2 C3 H3 119.3 . . ?
C5 C6 H6 120.9 . . ?
C5 C6 C1 118.2(4) . . ?
C1 C6 H6 120.9 . . ?
C9 C8 C7 179.3(5) . . ?
C3 C2 H2 120.6 . . ?
C3 C2 C1 118.9(4) . . ?
C1 C2 H2 120.6 . . ?
C6 C1 N1 118.7(4) . . ?
C2 C1 N1 119.4(4) . . ?
C2 C1 C6 121.9(4) . . ?
C8 C9 H9A 115(3) . . ?
C8 C9 H9B 117(3) . . ?
H9A C9 H9B 127(4) . . ?
H15B C15 H15A 108.1 . . ?
C10 C15 H15B 109.5 . . ?
C10 C15 H15A 109.5 . . ?
C14 C15 H15B 109.5 . . ?
C14 C15 H15A 109.5 . . ?
C14 C15 C10 110.6(10) . . ?
C7 C10 C15 109.3(7) . . ?
C7 C10 H10A 107.1 . . ?
C7 C10 H10 108.7 . . ?
C7 C10 C11A 108.7(9) . . ?
C15 C10 H10 108.7 . . ?
C11 C10 C7 113.2(8) . . ?
C11 C10 C15 108.1(9) . . ?
C11 C10 H10 108.7 . . ?
C11A C10 H10A 107.1 . . ?
C15A C10 C7 112.9(9) . . ?
C15A C10 H10A 107.1 . . ?
C15A C10 C11A 113.6(12) . . ?
C10 C11 H11 117.2 . . ?
C12 C11 C10 125.6(13) . . ?
C12 C11 H11 117.2 . . ?
C12 C13 C14 117.3(9) . . ?
O3 C13 C14 120.3(10) . . ?
O3 C13 C12 122.4(10) . . ?
C15 C14 C13 111.6(10) . . ?
C15 C14 H14A 109.3 . . ?
C15 C14 H14B 109.3 . . ?
C13 C14 H14A 109.3 . . ?
C13 C14 H14B 109.3 . . ?
H14A C14 H14B 108.0 . . ?
C11 C12 C13 123.0(11) . . ?
C11 C12 H12 118.5 . . ?
C13 C12 H12 118.5 . . ?
C10 C11A H11A 110.5 . . ?
C10 C11A H11B 110.5 . . ?
H11A C11A H11B 108.7 . . ?
C12A C11A C10 106.2(13) . . ?
C12A C11A H11A 110.5 . . ?
C12A C11A H11B 110.5 . . ?
C10 C15A H15C 118.2 . . ?
C14A C15A C10 123.6(17) . . ?
C14A C15A H15C 118.2 . . ?
C14A C13A C12A 114.2(11) . . ?
O1A C13A C12A 121.9(13) . . ?
O1A C13A C14A 123.8(14) . . ?
C11A C12A C13A 110.8(14) . . ?
C11A C12A H12A 109.5 . . ?
C11A C12A H12B 109.5 . . ?
C13A C12A H12A 109.5 . . ?
C13A C12A H12B 109.5 . . ?
H12A C12A H12B 108.1 . . ?
C15A C14A C13A 125.3(15) . . ?
C15A C14A H14C 117.4 . . ?
C13A C14A H14C 117.4 . . ?

loop_
_geom_bond_atom_site_label_1
_geom_bond_atom_site_label_2
_geom_bond_distance
_geom_bond_site_symmetry_2
_geom_bond_publ_flag
O2 N1 1.224(5) . ?
O1 N1 1.223(5) . ?
N1 C1 1.456(6) . ?
C4 C7 1.483(6) . ?
C4 C5 1.390(6) . ?
C4 C3 1.397(6) . ?
C7 C8 1.315(7) . ?
C7 C10 1.524(6) . ?
C5 H5 0.9500 . ?
C5 C6 1.377(6) . ?
C3 H3 0.9500 . ?
C3 C2 1.367(6) . ?
C6 H6 0.9500 . ?
C6 C1 1.389(6) . ?
C8 C9 1.284(7) . ?
C2 H2 0.9500 . ?
C2 C1 1.374(6) . ?
C9 H9A 0.95(5) . ?
C9 H9B 1.01(6) . ?
C15 H15B 0.9900 . ?
C15 H15A 0.9900 . ?
C15 C10 1.577(15) . ?
C15 C14 1.536(18) . ?
C10 H10A 1.0000 . ?
C10 H10 1.0000 . ?
C10 C11 1.473(18) . ?
C10 C11A 1.56(2) . ?
C10 C15A 1.434(19) . ?
C11 H11 0.9500 . ?
C11 C12 1.33(2) . ?
C13 C14 1.547(15) . ?
C13 C12 1.395(14) . ?
C13 O3 1.228(11) . ?
C14 H14A 0.9900 . ?
C14 H14B 0.9900 . ?
C12 H12 0.9500 . ?
C11A H11A 0.9900 . ?
C11A H11B 0.9900 . ?
C11A C12A 1.53(2) . ?
C15A H15C 0.9500 . ?
C15A C14A 1.30(2) . ?
C13A C12A 1.599(19) . ?
C13A C14A 1.387(17) . ?
C13A O1A 1.234(14) . ?
C12A H12A 0.9900 . ?
C12A H12B 0.9900 . ?
C14A H14C 0.9500 . ?

loop_
_geom_torsion_atom_site_label_1
_geom_torsion_atom_site_label_2
_geom_torsion_atom_site_label_3
_geom_torsion_atom_site_label_4
_geom_torsion
_geom_torsion_site_symmetry_1
_geom_torsion_site_symmetry_2
_geom_torsion_site_symmetry_3
_geom_torsion_site_symmetry_4
_geom_torsion_publ_flag
O2 N1 C1 C6 0.9(6) . . . . ?
O2 N1 C1 C2 -180.0(4) . . . . ?
O1 N1 C1 C6 -179.3(4) . . . . ?
O1 N1 C1 C2 -0.2(6) . . . . ?
C4 C7 C10 C15 78.9(8) . . . . ?
C4 C7 C10 C11 -160.6(12) . . . . ?
C4 C7 C10 C11A -159.9(15) . . . . ?
C4 C7 C10 C15A 73.2(11) . . . . ?
C4 C5 C6 C1 0.8(7) . . . . ?
C4 C3 C2 C1 0.8(7) . . . . ?
C7 C4 C5 C6 -178.4(4) . . . . ?
C7 C4 C3 C2 177.5(4) . . . . ?
C7 C10 C11 C12 -143.4(18) . . . . ?
C7 C10 C11A C12A -176.9(15) . . . . ?
C7 C10 C15A C14A 149.3(17) . . . . ?
C5 C4 C7 C8 -171.0(5) . . . . ?
C5 C4 C7 C10 13.8(6) . . . . ?
C5 C4 C3 C2 -3.0(7) . . . . ?
C5 C6 C1 N1 175.9(4) . . . . ?
C5 C6 C1 C2 -3.2(6) . . . . ?
C3 C4 C7 C8 8.5(7) . . . . ?
C3 C4 C7 C10 -166.8(4) . . . . ?
C3 C4 C5 C6 2.2(7) . . . . ?
C3 C2 C1 N1 -176.7(4) . . . . ?
C3 C2 C1 C6 2.4(7) . . . . ?
C8 C7 C10 C15 -96.4(8) . . . . ?
C8 C7 C10 C11 24.1(13) . . . . ?
C8 C7 C10 C11A 24.9(15) . . . . ?
C8 C7 C10 C15A -102.1(10) . . . . ?
C15 C10 C11 C12 -22(2) . . . . ?
C10 C15 C14 C13 -52.1(15) . . . . ?
C10 C11 C12 C13 -8(3) . . . . ?
C10 C11A C12A C13A 55(2) . . . . ?
C10 C15A C14A C13A -3(3) . . . . ?
C14 C15 C10 C7 174.3(9) . . . . ?
C14 C15 C10 C11 50.6(14) . . . . ?
C14 C13 C12 C11 8(2) . . . . ?
C12 C13 C14 C15 23.3(17) . . . . ?
O3 C13 C14 C15 -156.5(14) . . . . ?
O3 C13 C12 C11 -172.6(19) . . . . ?
C11A C10 C15A C14A 25(2) . . . . ?
C15A C10 C11A C12A -50(2) . . . . ?
C12A C13A C14A C15A 9(3) . . . . ?
C14A C13A C12A C11A -37(2) . . . . ?
O1A C13A C12A C11A 146(2) . . . . ?
O1A C13A C14A C15A -174(2) . . . . ?
